data_4347404
loop_
_publ_author_name
'Jeong, So Yi'
'Lalancette, Roger A.'
'Lin, Huina'
'Lupinska, Patrycja'
'Shipman, Patrick O.'
'John, Alexandra'
'Sheridan, John B.'
'J\"akle, Frieder'

_publ_section_title
;
 &quot;Third-Generation&quot;-Type Functional Tris(2-pyridyl)borate
 Ligands and Their Transition-Metal Complexes.
;
_journal_issue 7
_journal_name_full 'Inorganic chemistry'
_journal_page_first 3605
_journal_page_last 3615
_journal_paper_doi 10.1021/acs.inorgchem.6b00124
_journal_volume 55
_journal_year 2016
_chemical_absolute_configuration syn
_chemical_formula_moiety 'C24 H26 B N3 Si'
_chemical_formula_sum 'C24 H26 B N3 Si'
_chemical_formula_weight 395.38
_space_group_crystal_system monoclinic
_space_group_IT_number 4
_space_group_name_Hall 'P 2yb'
_space_group_name_H-M_alt 'P 1 21 1'
_atom_sites_solution_hydrogens mixed
_atom_sites_solution_primary direct
_atom_sites_solution_secondary difmap
_audit_creation_method SHELXL-2014/7
_cell_angle_alpha 90.00
_cell_angle_beta 109.493(1)
_cell_angle_gamma 90.00
_cell_formula_units_Z 2
_cell_length_a 11.2456(2)
_cell_length_b 7.2679(1)
_cell_length_c 14.5517(3)
_cell_measurement_reflns_used 7293
_cell_measurement_temperature 100(2)
_cell_measurement_theta_max 69.5
_cell_measurement_theta_min 3.22
_cell_volume 1121.17(3)
_computing_cell_refinement 'APEX 2'
_computing_data_collection 'APEX 2 (Bruker, 2006)'
_computing_data_reduction 'SAINT (Bruker, 2005)'
_computing_molecular_graphics SHELXTL
_computing_publication_material SHELXTL
_computing_structure_refinement 'SHELXL-2014/7 (Sheldrick, 2014)'
_computing_structure_solution 'SHELXTL (Sheldrick, 2008b)'
_diffrn_ambient_temperature 100(2)
_diffrn_measured_fraction_theta_full 0.961
_diffrn_measured_fraction_theta_max 0.933
_diffrn_measurement_device_type 'Bruker SMART CCD Apex-II area-detector'
_diffrn_measurement_method '\f and \w'
_diffrn_radiation_monochromator graphite
_diffrn_radiation_source 'fine-focus sealed tube'
_diffrn_radiation_type CuK\a
_diffrn_radiation_wavelength 1.54178
_diffrn_reflns_av_R_equivalents 0.0313
_diffrn_reflns_av_sigmaI/netI 0.0421
_diffrn_reflns_Laue_measured_fraction_full 0.961
_diffrn_reflns_Laue_measured_fraction_max 0.933
_diffrn_reflns_limit_h_max 13
_diffrn_reflns_limit_h_min -13
_diffrn_reflns_limit_k_max 7
_diffrn_reflns_limit_k_min -8
_diffrn_reflns_limit_l_max 16
_diffrn_reflns_limit_l_min -17
_diffrn_reflns_number 10329
_diffrn_reflns_point_group_measured_fraction_full 0.908
_diffrn_reflns_point_group_measured_fraction_max 0.878
_diffrn_reflns_theta_full 67.679
_diffrn_reflns_theta_max 69.497
_diffrn_standards_decay_% 0
_diffrn_standards_number 0
_exptl_absorpt_coefficient_mu 1.018
_exptl_absorpt_correction_T_max 0.951
_exptl_absorpt_correction_T_min 0.822
_exptl_absorpt_correction_type numerical
_exptl_absorpt_process_details 'SADABS (Sheldrick, 2008a)'
_exptl_crystal_colour colourless
_exptl_crystal_density_diffrn 1.171
_exptl_crystal_density_method 'not measured'
_exptl_crystal_description plate
_exptl_crystal_F_000 420
_exptl_crystal_size_max 0.201
_exptl_crystal_size_mid 0.117
_exptl_crystal_size_min 0.050
_refine_diff_density_max 0.227
_refine_diff_density_min -0.221
_refine_diff_density_rms 0.039
_refine_ls_abs_structure_details
;
 Refined as an inversion twin.
;
_refine_ls_abs_structure_Flack 0.03(4)
_refine_ls_extinction_method none
_refine_ls_goodness_of_fit_ref 1.054
_refine_ls_hydrogen_treatment mixed
_refine_ls_matrix_type full
_refine_ls_number_parameters 269
_refine_ls_number_reflns 3704
_refine_ls_number_restraints 1
_refine_ls_restrained_S_all 1.054
_refine_ls_R_factor_all 0.0415
_refine_ls_R_factor_gt 0.0368
_refine_ls_shift/su_max 0.001
_refine_ls_shift/su_mean 0.000
_refine_ls_structure_factor_coef Fsqd
_refine_ls_weighting_details 'calc w=1/[\s^2^(Fo^2^)+(0.0401P)^2^+0.1639P] where P=(Fo^2^+2Fc^2^)/3'
_refine_ls_weighting_scheme calc
_refine_ls_wR_factor_gt 0.0811
_refine_ls_wR_factor_ref 0.0834
_reflns_Friedel_coverage 0.734
_reflns_Friedel_fraction_full 0.845
_reflns_Friedel_fraction_max 0.812
_reflns_number_gt 3411
_reflns_number_total 3704
_reflns_threshold_expression 'I > 2\s(I)'
_cod_data_source_file ic6b00124_si_002.cif
_cod_data_source_block TpybSi
_cod_original_sg_symbol_H-M 'P 21'
_cod_database_code 4347404
_shelx_shelxl_version_number 2014/7

loop_
_symmetry_equiv_pos_as_xyz
'x, y, z'
'-x, y+1/2, -z'

loop_
_atom_site_label
_atom_site_type_symbol
_atom_site_fract_x
_atom_site_fract_y
_atom_site_fract_z
_atom_site_U_iso_or_equiv
_atom_site_adp_type
_atom_site_occupancy
_atom_site_site_symmetry_order
_atom_site_calc_flag
_atom_site_refinement_flags_posn
_atom_site_refinement_flags_adp
Si1 Si 1.28976(7) 0.66580(11) 0.85199(6) 0.0240(2) Uani 1 1 d . .
B1 B 0.8215(3) 0.1163(4) 0.6963(2) 0.0167(8) Uani 1 1 d . .
N1 N 0.7944(2) -0.1837(3) 0.59661(17) 0.0178(6) Uani 1 1 d . .
H1 H 0.774(3) -0.224(4) 0.649(2) 0.021 Uiso 1 1 d . U
N2 N 0.6630(2) 0.3277(4) 0.57440(17) 0.0231(6) Uani 1 1 d . .
N3 N 0.7581(2) -0.1752(3) 0.76861(17) 0.0212(6) Uani 1 1 d . .
C1 C 0.8312(3) -0.0049(4) 0.6052(2) 0.0162(6) Uani 1 1 d . .
C2 C 0.8736(3) 0.0599(4) 0.5306(2) 0.0203(7) Uani 1 1 d . .
H2 H 0.8992 0.1846 0.5315 0.024 Uiso 1 1 calc R U
C4 C 0.8419(3) -0.2366(4) 0.4542(2) 0.0208(7) Uani 1 1 d . .
H4 H 0.8460 -0.3165 0.4037 0.025 Uiso 1 1 calc R U
C3 C 0.8790(3) -0.0538(4) 0.4560(2) 0.0215(7) Uani 1 1 d . .
H3 H 0.9078 -0.0073 0.4061 0.026 Uiso 1 1 calc R U
C5 C 0.7995(3) -0.2997(4) 0.5260(2) 0.0195(7) Uani 1 1 d . .
H5 H 0.7738 -0.4242 0.5262 0.023 Uiso 1 1 calc R U
C6 C 0.6873(3) 0.2282(4) 0.6580(2) 0.0167(6) Uani 1 1 d . .
C7 C 0.6005(3) 0.2311(4) 0.7077(2) 0.0249(7) Uani 1 1 d . .
H7 H 0.6155 0.1588 0.7649 0.030 Uiso 1 1 calc R U
C8 C 0.4927(3) 0.3381(5) 0.6746(2) 0.0303(8) Uani 1 1 d . .
H8 H 0.4346 0.3415 0.7094 0.036 Uiso 1 1 calc R U
C9 C 0.4706(3) 0.4397(4) 0.5907(2) 0.0264(7) Uani 1 1 d . .
H9 H 0.3977 0.5149 0.5664 0.032 Uiso 1 1 calc R U
C10 C 0.5571(3) 0.4287(4) 0.5437(2) 0.0257(7) Uani 1 1 d . .
H10 H 0.5412 0.4973 0.4852 0.031 Uiso 1 1 calc R U
C11 C 0.8240(3) -0.0146(4) 0.7881(2) 0.0176(6) Uani 1 1 d . .
C12 C 0.8845(3) 0.0359(5) 0.8855(2) 0.0240(7) Uani 1 1 d . .
H12 H 0.9315 0.1471 0.9000 0.029 Uiso 1 1 calc R U
C13 C 0.8766(3) -0.0746(5) 0.9607(2) 0.0288(8) Uani 1 1 d . .
H13 H 0.9183 -0.0402 1.0266 0.035 Uiso 1 1 calc R U
C14 C 0.8074(3) -0.2351(4) 0.9389(2) 0.0283(8) Uani 1 1 d . .
H14 H 0.7995 -0.3129 0.9890 0.034 Uiso 1 1 calc R U
C15 C 0.7505(3) -0.2785(4) 0.8425(2) 0.0262(8) Uani 1 1 d . .
H15 H 0.7026 -0.3888 0.8272 0.031 Uiso 1 1 calc R U
C16 C 0.9408(3) 0.2591(4) 0.72999(19) 0.0159(6) Uani 1 1 d . .
C17 C 0.9279(3) 0.4492(4) 0.7398(2) 0.0186(6) Uani 1 1 d . .
H17 H 0.8454 0.4999 0.7221 0.022 Uiso 1 1 calc R U
C18 C 1.0304(3) 0.5659(4) 0.7743(2) 0.0179(6) Uani 1 1 d . .
H18 H 1.0157 0.6938 0.7788 0.021 Uiso 1 1 calc R U
C19 C 1.1546(3) 0.5023(4) 0.8029(2) 0.0183(6) Uani 1 1 d . .
C20 C 1.1689(3) 0.3120(4) 0.7932(2) 0.0185(6) Uani 1 1 d . .
H20 H 1.2514 0.2613 0.8115 0.022 Uiso 1 1 calc R U
C21 C 1.0656(3) 0.1961(4) 0.75770(19) 0.0178(6) Uani 1 1 d . .
H21 H 1.0800 0.0686 0.7519 0.021 Uiso 1 1 calc R U
C22 C 1.3158(3) 0.7964(5) 0.7490(3) 0.0378(9) Uani 1 1 d . .
H22A H 1.3425 0.7111 0.7075 0.057 Uiso 1 1 calc R U
H22B H 1.3814 0.8895 0.7755 0.057 Uiso 1 1 calc R U
H22C H 1.2371 0.8568 0.7104 0.057 Uiso 1 1 calc R U
C23 C 1.2508(3) 0.8306(5) 0.9365(2) 0.0298(8) Uani 1 1 d . .
H23A H 1.1664 0.8816 0.9047 0.045 Uiso 1 1 calc R U
H23B H 1.3128 0.9306 0.9531 0.045 Uiso 1 1 calc R U
H23C H 1.2529 0.7659 0.9961 0.045 Uiso 1 1 calc R U
C24 C 1.4360(3) 0.5371(5) 0.9215(3) 0.0406(10) Uani 1 1 d . .
H24A H 1.4216 0.4688 0.9749 0.061 Uiso 1 1 calc R U
H24B H 1.5056 0.6242 0.9483 0.061 Uiso 1 1 calc R U
H24C H 1.4577 0.4508 0.8778 0.061 Uiso 1 1 calc R U

loop_
_atom_site_aniso_label
_atom_site_aniso_U_11
_atom_site_aniso_U_22
_atom_site_aniso_U_33
_atom_site_aniso_U_23
_atom_site_aniso_U_13
_atom_site_aniso_U_12
Si1 0.0177(4) 0.0193(5) 0.0314(5) -0.0034(4) 0.0031(3) -0.0013(4)
B1 0.0188(18) 0.0147(19) 0.0152(19) 0.0009(12) 0.0039(13) -0.0001(13)
N1 0.0215(13) 0.0178(15) 0.0144(14) 0.0011(10) 0.0065(10) -0.0012(11)
N2 0.0190(13) 0.0243(16) 0.0244(15) 0.0068(11) 0.0050(10) 0.0016(12)
N3 0.0297(14) 0.0157(14) 0.0205(14) 0.0002(10) 0.0117(10) 0.0008(11)
C1 0.0104(14) 0.0183(17) 0.0171(16) 0.0018(11) 0.0008(11) 0.0007(12)
C2 0.0174(15) 0.0204(17) 0.0209(17) 0.0021(12) 0.0035(12) -0.0023(13)
C4 0.0203(15) 0.0248(18) 0.0171(16) -0.0050(13) 0.0059(11) 0.0016(13)
C3 0.0179(16) 0.0290(19) 0.0193(17) 0.0007(13) 0.0086(12) -0.0031(14)
C5 0.0189(15) 0.0171(18) 0.0201(16) -0.0013(12) 0.0032(11) 0.0005(12)
C6 0.0169(14) 0.0125(16) 0.0184(16) -0.0039(11) 0.0028(11) -0.0048(11)
C7 0.0262(17) 0.0289(19) 0.0201(17) 0.0029(13) 0.0081(13) 0.0047(14)
C8 0.0224(17) 0.042(2) 0.0289(19) -0.0043(16) 0.0117(13) 0.0053(16)
C9 0.0202(16) 0.0226(18) 0.031(2) -0.0023(14) 0.0017(13) 0.0034(14)
C10 0.0219(17) 0.0232(18) 0.0270(19) 0.0086(14) 0.0015(13) -0.0004(14)
C11 0.0173(15) 0.0178(17) 0.0183(16) 0.0019(12) 0.0068(12) 0.0050(12)
C12 0.0287(18) 0.0213(18) 0.0221(18) -0.0009(13) 0.0086(13) -0.0013(14)
C13 0.037(2) 0.033(2) 0.0144(18) 0.0033(14) 0.0068(13) 0.0018(17)
C14 0.045(2) 0.0239(19) 0.0224(19) 0.0107(14) 0.0191(15) 0.0049(16)
C15 0.0349(18) 0.0209(19) 0.029(2) 0.0014(13) 0.0194(14) 0.0002(14)
C16 0.0211(15) 0.0135(16) 0.0133(15) 0.0016(11) 0.0062(11) 0.0005(12)
C17 0.0181(15) 0.0198(17) 0.0163(16) 0.0015(12) 0.0038(11) 0.0037(13)
C18 0.0216(16) 0.0133(16) 0.0172(17) -0.0008(11) 0.0043(12) 0.0018(12)
C19 0.0199(15) 0.0193(17) 0.0140(16) -0.0002(11) 0.0035(11) -0.0017(12)
C20 0.0188(15) 0.0210(17) 0.0158(16) 0.0012(12) 0.0059(11) 0.0046(13)
C21 0.0234(15) 0.0142(17) 0.0154(16) 0.0005(11) 0.0058(11) 0.0024(12)
C22 0.038(2) 0.028(2) 0.053(2) -0.0004(17) 0.0231(17) -0.0027(17)
C23 0.0264(17) 0.0249(19) 0.032(2) -0.0087(14) 0.0013(13) -0.0050(15)
C24 0.0230(19) 0.031(2) 0.055(3) -0.0094(18) -0.0029(16) 0.0040(16)

loop_
_atom_type_symbol
_atom_type_description
_atom_type_scat_dispersion_real
_atom_type_scat_dispersion_imag
_atom_type_scat_source
C C 0.0181 0.0091 'International Tables Vol C Tables 4.2.6.8 and 6.1.1.4'
H H 0.0000 0.0000 'International Tables Vol C Tables 4.2.6.8 and 6.1.1.4'
B B 0.0090 0.0039 'International Tables Vol C Tables 4.2.6.8 and 6.1.1.4'
N N 0.0311 0.0180 'International Tables Vol C Tables 4.2.6.8 and 6.1.1.4'
Si Si 0.2541 0.3302 'International Tables Vol C Tables 4.2.6.8 and 6.1.1.4'

loop_
_geom_angle_atom_site_label_1
_geom_angle_atom_site_label_2
_geom_angle_atom_site_label_3
_geom_angle
C24 Si1 C23 108.75(16)
C24 Si1 C19 110.17(15)
C23 Si1 C19 108.59(14)
C24 Si1 C22 109.96(18)
C23 Si1 C22 109.52(17)
C19 Si1 C22 109.82(15)
C1 B1 C11 111.4(2)
C1 B1 C16 108.5(2)
C11 B1 C16 109.6(2)
C1 B1 C6 107.2(2)
C11 B1 C6 109.3(2)
C16 B1 C6 110.9(2)
C5 N1 C1 125.5(3)
C5 N1 H1 121(2)
C1 N1 H1 113(2)
C10 N2 C6 118.6(3)
C15 N3 C11 119.4(3)
N1 C1 C2 115.0(3)
N1 C1 B1 119.5(2)
C2 C1 B1 125.5(3)
C3 C2 C1 121.5(3)
C3 C2 H2 119.3
C1 C2 H2 119.3
C5 C4 C3 119.1(3)
C5 C4 H4 120.4
C3 C4 H4 120.4
C2 C3 C4 119.6(3)
C2 C3 H3 120.2
C4 C3 H3 120.2
N1 C5 C4 119.3(3)
N1 C5 H5 120.4
C4 C5 H5 120.4
N2 C6 C7 119.2(3)
N2 C6 B1 117.1(2)
C7 C6 B1 123.7(3)
C8 C7 C6 120.7(3)
C8 C7 H7 119.6
C6 C7 H7 119.6
C9 C8 C7 119.1(3)
C9 C8 H8 120.4
C7 C8 H8 120.4
C10 C9 C8 117.8(3)
C10 C9 H9 121.1
C8 C9 H9 121.1
N2 C10 C9 124.5(3)
N2 C10 H10 117.7
C9 C10 H10 117.7
N3 C11 C12 118.9(3)
N3 C11 B1 118.0(2)
C12 C11 B1 123.0(3)
C13 C12 C11 120.7(3)
C13 C12 H12 119.7
C11 C12 H12 119.7
C14 C13 C12 119.3(3)
C14 C13 H13 120.4
C12 C13 H13 120.4
C15 C14 C13 117.7(3)
C15 C14 H14 121.1
C13 C14 H14 121.1
N3 C15 C14 124.1(3)
N3 C15 H15 118.0
C14 C15 H15 118.0
C21 C16 C17 114.9(3)
C21 C16 B1 121.4(2)
C17 C16 B1 123.6(3)
C18 C17 C16 122.6(3)
C18 C17 H17 118.7
C16 C17 H17 118.7
C17 C18 C19 122.3(3)
C17 C18 H18 118.8
C19 C18 H18 118.8
C18 C19 C20 115.6(3)
C18 C19 Si1 120.5(2)
C20 C19 Si1 123.9(2)
C21 C20 C19 121.6(3)
C21 C20 H20 119.2
C19 C20 H20 119.2
C20 C21 C16 122.9(3)
C20 C21 H21 118.6
C16 C21 H21 118.6
Si1 C22 H22A 109.5
Si1 C22 H22B 109.5
H22A C22 H22B 109.5
Si1 C22 H22C 109.5
H22A C22 H22C 109.5
H22B C22 H22C 109.5
Si1 C23 H23A 109.5
Si1 C23 H23B 109.5
H23A C23 H23B 109.5
Si1 C23 H23C 109.5
H23A C23 H23C 109.5
H23B C23 H23C 109.5
Si1 C24 H24A 109.5
Si1 C24 H24B 109.5
H24A C24 H24B 109.5
Si1 C24 H24C 109.5
H24A C24 H24C 109.5
H24B C24 H24C 109.5

loop_
_geom_bond_atom_site_label_1
_geom_bond_atom_site_label_2
_geom_bond_distance
Si1 C24 1.869(3)
Si1 C23 1.871(3)
Si1 C19 1.873(3)
Si1 C22 1.877(4)
B1 C1 1.625(4)
B1 C11 1.633(4)
B1 C16 1.636(4)
B1 C6 1.639(4)
N1 C5 1.345(4)
N1 C1 1.357(4)
N1 H1 0.91(3)
N2 C10 1.343(4)
N2 C6 1.362(4)
N3 C15 1.338(4)
N3 C11 1.361(4)
C1 C2 1.404(4)
C2 C3 1.381(4)
C2 H2 0.9500
C4 C5 1.365(4)
C4 C3 1.390(4)
C4 H4 0.9500
C3 H3 0.9500
C5 H5 0.9500
C6 C7 1.397(4)
C7 C8 1.385(4)
C7 H7 0.9500
C8 C9 1.377(5)
C8 H8 0.9500
C9 C10 1.365(4)
C9 H9 0.9500
C10 H10 0.9500
C11 C12 1.400(4)
C12 C13 1.384(4)
C12 H12 0.9500
C13 C14 1.379(5)
C13 H13 0.9500
C14 C15 1.369(4)
C14 H14 0.9500
C15 H15 0.9500
C16 C21 1.401(4)
C16 C17 1.401(4)
C17 C18 1.383(4)
C17 H17 0.9500
C18 C19 1.396(4)
C18 H18 0.9500
C19 C20 1.405(4)
C20 C21 1.388(4)
C20 H20 0.9500
C21 H21 0.9500
C22 H22A 0.9800
C22 H22B 0.9800
C22 H22C 0.9800
C23 H23A 0.9800
C23 H23B 0.9800
C23 H23C 0.9800
C24 H24A 0.9800
C24 H24B 0.9800
C24 H24C 0.9800

loop_
_geom_torsion_atom_site_label_1
_geom_torsion_atom_site_label_2
_geom_torsion_atom_site_label_3
_geom_torsion_atom_site_label_4
_geom_torsion
C5 N1 C1 C2 2.2(4)
C5 N1 C1 B1 -178.8(2)
C11 B1 C1 N1 24.0(4)
C16 B1 C1 N1 144.7(2)
C6 B1 C1 N1 -95.5(3)
C11 B1 C1 C2 -157.2(3)
C16 B1 C1 C2 -36.5(4)
C6 B1 C1 C2 83.4(3)
N1 C1 C2 C3 -1.2(4)
B1 C1 C2 C3 179.8(3)
C1 C2 C3 C4 -0.1(4)
C5 C4 C3 C2 0.7(4)
C1 N1 C5 C4 -1.6(4)
C3 C4 C5 N1 0.1(4)
C10 N2 C6 C7 1.4(4)
C10 N2 C6 B1 -176.5(3)
C1 B1 C6 N2 -51.7(3)
C11 B1 C6 N2 -172.5(2)
C16 B1 C6 N2 66.5(3)
C1 B1 C6 C7 130.5(3)
C11 B1 C6 C7 9.7(4)
C16 B1 C6 C7 -111.3(3)
N2 C6 C7 C8 -2.1(4)
B1 C6 C7 C8 175.7(3)
C6 C7 C8 C9 1.2(5)
C7 C8 C9 C10 0.3(5)
C6 N2 C10 C9 0.1(5)
C8 C9 C10 N2 -1.0(5)
C15 N3 C11 C12 1.4(4)
C15 N3 C11 B1 -175.0(3)
C1 B1 C11 N3 -40.5(3)
C16 B1 C11 N3 -160.5(2)
C6 B1 C11 N3 77.8(3)
C1 B1 C11 C12 143.3(3)
C16 B1 C11 C12 23.3(4)
C6 B1 C11 C12 -98.4(3)
N3 C11 C12 C13 -0.6(4)
B1 C11 C12 C13 175.6(3)
C11 C12 C13 C14 -0.5(5)
C12 C13 C14 C15 0.7(5)
C11 N3 C15 C14 -1.2(4)
C13 C14 C15 N3 0.1(5)
C1 B1 C16 C21 -57.0(3)
C11 B1 C16 C21 64.8(3)
C6 B1 C16 C21 -174.5(2)
C1 B1 C16 C17 127.4(3)
C11 B1 C16 C17 -110.8(3)
C6 B1 C16 C17 9.9(4)
C21 C16 C17 C18 -0.1(4)
B1 C16 C17 C18 175.8(3)
C16 C17 C18 C19 -0.7(5)
C17 C18 C19 C20 0.7(4)
C17 C18 C19 Si1 -178.5(2)
C24 Si1 C19 C18 160.8(3)
C23 Si1 C19 C18 41.8(3)
C22 Si1 C19 C18 -77.9(3)
C24 Si1 C19 C20 -18.3(3)
C23 Si1 C19 C20 -137.3(3)
C22 Si1 C19 C20 103.0(3)
C18 C19 C20 C21 -0.1(4)
Si1 C19 C20 C21 179.1(2)
C19 C20 C21 C16 -0.6(4)
C17 C16 C21 C20 0.7(4)
B1 C16 C21 C20 -175.3(3)
